data_2310302
loop_
_publ_author_name
'Larson, A.C.'
'Cromer, D.T.'

_publ_section_title
;
 The crystal structure of Ce24 Co11
;
_journal_name_full 'Acta Crystallographica (1,1948-23,1967)'
_journal_page_first 1224
_journal_page_last 1227
_journal_volume 15
_journal_year 1962
_chemical_formula_sum 'Ce24 Co11'
_space_group_IT_number 186
_symmetry_space_group_name_Hall 'P 6c -2c'
_symmetry_space_group_name_H-M 'P 63 m c'
_cell_angle_alpha 90
_cell_angle_beta 90
_cell_angle_gamma 120
_cell_formula_units_Z 2
_cell_length_a 9.587
_cell_length_b 9.587
_cell_length_c 21.825
_cell_volume 1737.202
_citation_journal_id_ASTM ACCRA9
_cod_data_source_file Larson_ACCRA9_1962_731.cif
_cod_data_source_block Ce24Co11
_cod_database_code 2310302

loop_
_symmetry_equiv_pos_as_xyz
x,y,z
x-y,x,z+1/2
-y,x-y,z
-x,-y,z+1/2
-x+y,-x,z
y,-x+y,z+1/2
y,x,z+1/2
-x+y,y,z
-x,-x+y,z+1/2
-y,-x,z
x-y,-y,z+1/2
x,x-y,z

loop_
_atom_site_label
_atom_site_type_symbol
_atom_site_fract_x
_atom_site_fract_y
_atom_site_fract_z
_atom_site_occupancy
_atom_site_U_iso_or_equiv
Co1 Co 0 0 0.4326 1 0.0
Ce10 Ce 0.4586 0.5414 0.5748 1 0.0
Ce4 Ce 0.1245 0.8755 0.8542 1 0.0
Ce1 Ce 0 0 0.0526 1 0.0
Co3 Co 0.1456 0.8544 0.2762 1 0.0
Ce3 Ce 0.3333 0.6667 0.8647 1 0.0
Ce7 Ce 0.2029 0.7971 0.4414 1 0.0
Co5 Co 0.4819 0.5181 0.029 1 0.0
Ce6 Ce 0.2016 0.7984 0.1626 1 0.0
Co4 Co 0.1503 0.8497 0.5881 1 0.0
Co2 Co 0.3333 0.6667 0.0845 1 0.0
Ce2 Ce 0 0 0.207 1 0.0
Ce8 Ce 0.2065 0.7935 0.7091 1 0.0
Ce9 Ce 0.458 0.542 0.3057 1 0.0
Ce5 Ce 0.2011 0.7989 0 1 0.0
